data_4111096
loop_
_publ_author_name
'Joseph G. Cordaro'
'Daniel Stein'
'Hansj\"org Gr\"utzmacher'

_publ_section_title
;
 A Synthetic Cycle for the Ruthenium-Promoted Formation of
 1H-Phosphindoles from Phosphaalkynes
;
_journal_name_full 'Journal of the American Chemical Society'
_journal_page_first 14962
_journal_page_last 14971
_journal_paper_doi 10.1021/ja0651198
_journal_volume 128
_journal_year 2006
_chemical_formula_moiety 'C20 H15 P'
_chemical_formula_sum 'C20 H15 P'
_chemical_formula_weight 286.29
_chemical_name_systematic ' ?'
_space_group_IT_number 15
_symmetry_cell_setting monoclinic
_symmetry_space_group_name_Hall '-C 2yc'
_symmetry_space_group_name_H-M 'C 1 2/c 1'
_atom_sites_solution_hydrogens geom
_atom_sites_solution_primary direct
_atom_sites_solution_secondary difmap
_cell_angle_alpha 90.00
_cell_angle_beta 113.8440(10)
_cell_angle_gamma 90.00
_cell_formula_units_Z 8
_cell_length_a 16.7591(10)
_cell_length_b 10.5170(7)
_cell_length_c 19.2330(12)
_cell_measurement_temperature 150(2)
_cell_volume 3100.6(3)
_computing_cell_refinement 'Bruker SMART'
_computing_data_collection 'Bruker SMART'
_computing_data_reduction 'Bruker SAINT'
_computing_molecular_graphics 'Ortep32 for Windows'
_computing_publication_material 'Bruker SHELXTL'
_computing_structure_refinement 'Bruker SHELXTL'
_computing_structure_solution 'Bruker SHELXTL'
_diffrn_ambient_temperature 150(2)
_diffrn_measured_fraction_theta_full 0.997
_diffrn_measured_fraction_theta_max 0.997
_diffrn_measurement_device_type 'Bruker AXS Apex with CCD'
_diffrn_measurement_method 'phi and omega scans'
_diffrn_radiation_monochromator graphite
_diffrn_radiation_source 'fine-focus sealed tube'
_diffrn_radiation_type MoK\a
_diffrn_radiation_wavelength 0.71073
_diffrn_reflns_av_R_equivalents 0.0249
_diffrn_reflns_av_sigmaI/netI 0.0244
_diffrn_reflns_limit_h_max 22
_diffrn_reflns_limit_h_min -22
_diffrn_reflns_limit_k_max 14
_diffrn_reflns_limit_k_min -14
_diffrn_reflns_limit_l_max 25
_diffrn_reflns_limit_l_min -25
_diffrn_reflns_number 13988
_diffrn_reflns_theta_full 28.34
_diffrn_reflns_theta_max 28.34
_diffrn_reflns_theta_min 2.32
_exptl_absorpt_coefficient_mu 0.168
_exptl_absorpt_correction_T_max 0.9530
_exptl_absorpt_correction_T_min 0.9194
_exptl_absorpt_correction_type empirical
_exptl_absorpt_process_details SADABS
_exptl_crystal_colour colorless
_exptl_crystal_density_diffrn 1.227
_exptl_crystal_description plate
_exptl_crystal_F_000 1200
_exptl_crystal_size_max 0.51
_exptl_crystal_size_mid 0.33
_exptl_crystal_size_min 0.29
_refine_diff_density_max 0.558
_refine_diff_density_min -0.305
_refine_diff_density_rms 0.066
_refine_ls_extinction_method none
_refine_ls_goodness_of_fit_ref 1.146
_refine_ls_hydrogen_treatment constr
_refine_ls_matrix_type full
_refine_ls_number_parameters 190
_refine_ls_number_reflns 3857
_refine_ls_number_restraints 0
_refine_ls_restrained_S_all 1.146
_refine_ls_R_factor_all 0.0669
_refine_ls_R_factor_gt 0.0613
_refine_ls_shift/su_max 0.000
_refine_ls_shift/su_mean 0.000
_refine_ls_structure_factor_coef Fsqd
_refine_ls_weighting_details 'calc w=1/[\s^2^(Fo^2^)+(0.0665P)^2^+4.2582P] where P=(Fo^2^+2Fc^2^)/3'
_refine_ls_weighting_scheme calc
_refine_ls_wR_factor_gt 0.1476
_refine_ls_wR_factor_ref 0.1513
_reflns_number_gt 3510
_reflns_number_total 3857
_reflns_threshold_expression >2sigma(I)
_cod_data_source_file ja0651198si20060908_051930.cif
_cod_data_source_block Ph3CCP
_cod_original_sg_symbol_Hall -C2yc
_cod_database_code 4111096

loop_
_symmetry_equiv_pos_as_xyz
'x, y, z'
'-x, y, -z+1/2'
'x+1/2, y+1/2, z'
'-x+1/2, y+1/2, -z+1/2'
'-x, -y, -z'
'x, -y, z-1/2'
'-x+1/2, -y+1/2, -z'
'x+1/2, -y+1/2, z-1/2'

loop_
_atom_site_label
_atom_site_type_symbol
_atom_site_fract_x
_atom_site_fract_y
_atom_site_fract_z
_atom_site_U_iso_or_equiv
_atom_site_adp_type
_atom_site_occupancy
_atom_site_symmetry_multiplicity
_atom_site_calc_flag
_atom_site_refinement_flags
P1 P 0.10698(3) 0.41950(6) 0.35820(3) 0.03754(18) Uani 1 1 d .
C1 C 0.20569(11) 0.44569(17) 0.39278(10) 0.0230(4) Uani 1 1 d .
C2 C 0.30138(10) 0.46795(16) 0.42741(9) 0.0181(3) Uani 1 1 d .
C10 C 0.32820(11) 0.48947(16) 0.51358(9) 0.0187(3) Uani 1 1 d .
C11 C 0.28505(12) 0.58177(17) 0.53726(10) 0.0246(4) Uani 1 1 d .
H11A H 0.2381 0.6277 0.5005 0.030 Uiso 1 1 calc R
C12 C 0.30969(13) 0.60748(19) 0.61372(11) 0.0296(4) Uani 1 1 d .
H12A H 0.2802 0.6715 0.6290 0.035 Uiso 1 1 calc R
C13 C 0.37738(13) 0.5401(2) 0.66800(10) 0.0307(4) Uani 1 1 d .
H13A H 0.3940 0.5569 0.7205 0.037 Uiso 1 1 calc R
C14 C 0.42046(13) 0.44828(19) 0.64508(10) 0.0294(4) Uani 1 1 d .
H14A H 0.4669 0.4017 0.6820 0.035 Uiso 1 1 calc R
C15 C 0.39634(12) 0.42344(17) 0.56811(10) 0.0232(4) Uani 1 1 d .
H15A H 0.4269 0.3608 0.5529 0.028 Uiso 1 1 calc R
C20 C 0.34648(10) 0.34964(16) 0.41248(9) 0.0183(3) Uani 1 1 d .
C21 C 0.32448(11) 0.22886(17) 0.42888(10) 0.0236(4) Uani 1 1 d .
H21A H 0.2802 0.2200 0.4475 0.028 Uiso 1 1 calc R
C22 C 0.36624(13) 0.12186(18) 0.41837(11) 0.0293(4) Uani 1 1 d .
H22A H 0.3512 0.0402 0.4304 0.035 Uiso 1 1 calc R
C23 C 0.43014(13) 0.13390(19) 0.39028(12) 0.0306(4) Uani 1 1 d .
H23A H 0.4586 0.0604 0.3827 0.037 Uiso 1 1 calc R
C24 C 0.45235(12) 0.25246(19) 0.37336(11) 0.0286(4) Uani 1 1 d .
H24A H 0.4960 0.2606 0.3540 0.034 Uiso 1 1 calc R
C25 C 0.41097(11) 0.36017(17) 0.38458(10) 0.0232(4) Uani 1 1 d .
H25A H 0.4268 0.4417 0.3731 0.028 Uiso 1 1 calc R
C30 C 0.32275(11) 0.58681(15) 0.39137(9) 0.0192(3) Uani 1 1 d .
C31 C 0.38686(11) 0.67172(16) 0.43466(9) 0.0215(3) Uani 1 1 d .
H31A H 0.4153 0.6601 0.4881 0.026 Uiso 1 1 calc R
C32 C 0.41003(12) 0.77375(18) 0.40071(11) 0.0255(4) Uani 1 1 d .
H32A H 0.4541 0.8313 0.4310 0.031 Uiso 1 1 calc R
C33 C 0.36924(13) 0.79177(18) 0.32305(11) 0.0286(4) Uani 1 1 d .
H33A H 0.3852 0.8614 0.2998 0.034 Uiso 1 1 calc R
C34 C 0.30484(14) 0.70755(19) 0.27915(10) 0.0308(4) Uani 1 1 d .
H34A H 0.2767 0.7196 0.2257 0.037 Uiso 1 1 calc R
C35 C 0.28147(13) 0.60608(18) 0.31282(10) 0.0263(4) Uani 1 1 d .
H35A H 0.2371 0.5491 0.2824 0.032 Uiso 1 1 calc R

loop_
_atom_site_aniso_label
_atom_site_aniso_U_11
_atom_site_aniso_U_22
_atom_site_aniso_U_33
_atom_site_aniso_U_23
_atom_site_aniso_U_13
_atom_site_aniso_U_12
P1 0.0202(3) 0.0513(4) 0.0393(3) -0.0075(2) 0.0102(2) -0.0031(2)
C1 0.0249(9) 0.0234(8) 0.0215(8) -0.0007(6) 0.0103(7) 0.0006(7)
C2 0.0205(8) 0.0175(7) 0.0165(7) -0.0007(6) 0.0077(6) 0.0003(6)
C10 0.0207(7) 0.0198(8) 0.0167(7) -0.0004(6) 0.0087(6) -0.0033(6)
C11 0.0265(9) 0.0238(9) 0.0248(8) -0.0004(7) 0.0116(7) 0.0016(7)
C12 0.0339(10) 0.0309(10) 0.0297(9) -0.0068(8) 0.0189(8) -0.0018(8)
C13 0.0381(10) 0.0377(11) 0.0190(8) -0.0040(7) 0.0143(7) -0.0083(8)
C14 0.0333(10) 0.0307(10) 0.0199(8) 0.0018(7) 0.0065(7) -0.0014(8)
C15 0.0246(8) 0.0227(8) 0.0213(8) -0.0005(6) 0.0084(7) 0.0007(7)
C20 0.0191(7) 0.0194(8) 0.0148(7) -0.0021(6) 0.0053(6) 0.0003(6)
C21 0.0247(8) 0.0230(9) 0.0251(8) -0.0005(7) 0.0120(7) -0.0015(7)
C22 0.0338(10) 0.0186(8) 0.0353(10) -0.0006(7) 0.0138(8) -0.0027(7)
C23 0.0321(10) 0.0230(9) 0.0389(10) -0.0060(8) 0.0168(8) 0.0036(8)
C24 0.0276(9) 0.0297(10) 0.0335(9) -0.0047(8) 0.0176(8) -0.0003(7)
C25 0.0252(8) 0.0215(8) 0.0250(8) -0.0008(7) 0.0123(7) -0.0019(7)
C30 0.0219(8) 0.0176(8) 0.0191(7) 0.0016(6) 0.0093(6) 0.0033(6)
C31 0.0214(8) 0.0219(8) 0.0199(7) 0.0026(6) 0.0070(6) 0.0015(6)
C32 0.0259(9) 0.0214(9) 0.0293(9) 0.0019(7) 0.0113(7) -0.0006(7)
C33 0.0364(10) 0.0228(9) 0.0314(9) 0.0078(7) 0.0186(8) 0.0036(7)
C34 0.0425(11) 0.0303(10) 0.0188(8) 0.0049(7) 0.0114(8) 0.0041(8)
C35 0.0314(9) 0.0250(9) 0.0190(8) -0.0006(7) 0.0067(7) -0.0004(7)

loop_
_atom_type_symbol
_atom_type_description
_atom_type_scat_dispersion_real
_atom_type_scat_dispersion_imag
_atom_type_scat_source
C C 0.0033 0.0016 'International Tables Vol C Tables 4.2.6.8 and 6.1.1.4'
H H 0.0000 0.0000 'International Tables Vol C Tables 4.2.6.8 and 6.1.1.4'
P P 0.1023 0.0942 'International Tables Vol C Tables 4.2.6.8 and 6.1.1.4'

loop_
_geom_angle_atom_site_label_1
_geom_angle_atom_site_label_2
_geom_angle_atom_site_label_3
_geom_angle
C2 C1 P1 178.51(16)
C1 C2 C30 109.36(13)
C1 C2 C20 108.12(13)
C30 C2 C20 110.51(13)
C1 C2 C10 107.26(13)
C30 C2 C10 110.08(13)
C20 C2 C10 111.42(13)
C15 C10 C11 118.70(15)
C15 C10 C2 122.07(15)
C11 C10 C2 119.18(15)
C12 C11 C10 120.82(17)
C12 C11 H11A 119.6
C10 C11 H11A 119.6
C11 C12 C13 120.15(18)
C11 C12 H12A 119.9
C13 C12 H12A 119.9
C14 C13 C12 119.45(17)
C14 C13 H13A 120.3
C12 C13 H13A 120.3
C13 C14 C15 120.41(18)
C13 C14 H14A 119.8
C15 C14 H14A 119.8
C10 C15 C14 120.47(17)
C10 C15 H15A 119.8
C14 C15 H15A 119.8
C25 C20 C21 118.52(15)
C25 C20 C2 121.54(15)
C21 C20 C2 119.91(14)
C22 C21 C20 120.85(16)
C22 C21 H21A 119.6
C20 C21 H21A 119.6
C21 C22 C23 119.94(17)
C21 C22 H22A 120.0
C23 C22 H22A 120.0
C24 C23 C22 119.99(17)
C24 C23 H23A 120.0
C22 C23 H23A 120.0
C23 C24 C25 120.11(17)
C23 C24 H24A 119.9
C25 C24 H24A 119.9
C24 C25 C20 120.60(17)
C24 C25 H25A 119.7
C20 C25 H25A 119.7
C31 C30 C35 118.69(16)
C31 C30 C2 121.16(14)
C35 C30 C2 120.01(15)
C30 C31 C32 120.72(16)
C30 C31 H31A 119.6
C32 C31 H31A 119.6
C33 C32 C31 120.23(17)
C33 C32 H32A 119.9
C31 C32 H32A 119.9
C32 C33 C34 119.57(17)
C32 C33 H33A 120.2
C34 C33 H33A 120.2
C35 C34 C33 120.33(17)
C35 C34 H34A 119.8
C33 C34 H34A 119.8
C34 C35 C30 120.45(17)
C34 C35 H35A 119.8
C30 C35 H35A 119.8

loop_
_geom_bond_atom_site_label_1
_geom_bond_atom_site_label_2
_geom_bond_distance
P1 C1 1.5381(18)
C1 C2 1.485(2)
C2 C30 1.540(2)
C2 C20 1.542(2)
C2 C10 1.548(2)
C10 C15 1.385(2)
C10 C11 1.393(2)
C11 C12 1.384(3)
C11 H11A 0.9500
C12 C13 1.386(3)
C12 H12A 0.9500
C13 C14 1.380(3)
C13 H13A 0.9500
C14 C15 1.393(2)
C14 H14A 0.9500
C15 H15A 0.9500
C20 C25 1.392(2)
C20 C21 1.394(2)
C21 C22 1.383(3)
C21 H21A 0.9500
C22 C23 1.387(3)
C22 H22A 0.9500
C23 C24 1.377(3)
C23 H23A 0.9500
C24 C25 1.390(3)
C24 H24A 0.9500
C25 H25A 0.9500
C30 C31 1.386(2)
C30 C35 1.399(2)
C31 C32 1.391(2)
C31 H31A 0.9500
C32 C33 1.382(3)
C32 H32A 0.9500
C33 C34 1.388(3)
C33 H33A 0.9500
C34 C35 1.384(3)
C34 H34A 0.9500
C35 H35A 0.9500

loop_
_geom_torsion_atom_site_label_1
_geom_torsion_atom_site_label_2
_geom_torsion_atom_site_label_3
_geom_torsion_atom_site_label_4
_geom_torsion
C1 C2 C10 C15 129.37(17)
C30 C2 C10 C15 -111.74(17)
C20 C2 C10 C15 11.2(2)
C1 C2 C10 C11 -53.4(2)
C30 C2 C10 C11 65.51(19)
C20 C2 C10 C11 -171.52(15)
C15 C10 C11 C12 0.1(3)
C2 C10 C11 C12 -177.21(16)
C10 C11 C12 C13 -0.8(3)
C11 C12 C13 C14 0.7(3)
C12 C13 C14 C15 0.1(3)
C11 C10 C15 C14 0.6(3)
C2 C10 C15 C14 177.90(16)
C13 C14 C15 C10 -0.7(3)
C1 C2 C20 C25 132.08(16)
C30 C2 C20 C25 12.4(2)
C10 C2 C20 C25 -110.30(17)
C1 C2 C20 C21 -49.63(19)
C30 C2 C20 C21 -169.28(15)
C10 C2 C20 C21 68.00(19)
C25 C20 C21 C22 0.6(3)
C2 C20 C21 C22 -177.77(16)
C20 C21 C22 C23 -0.8(3)
C21 C22 C23 C24 0.4(3)
C22 C23 C24 C25 0.2(3)
C23 C24 C25 C20 -0.4(3)
C21 C20 C25 C24 0.0(3)
C2 C20 C25 C24 178.35(16)
C1 C2 C30 C31 141.68(16)
C20 C2 C30 C31 -99.42(17)
C10 C2 C30 C31 24.1(2)
C1 C2 C30 C35 -42.7(2)
C20 C2 C30 C35 76.17(19)
C10 C2 C30 C35 -160.32(15)
C35 C30 C31 C32 -0.3(3)
C2 C30 C31 C32 175.35(15)
C30 C31 C32 C33 0.0(3)
C31 C32 C33 C34 0.1(3)
C32 C33 C34 C35 0.0(3)
C33 C34 C35 C30 -0.3(3)
C31 C30 C35 C34 0.5(3)
C2 C30 C35 C34 -175.23(17)
